data_7043616
loop_
_publ_author_name
'Gu, Jinzhong'
'Liang, Xiaoxiao'
'Cai, Yan'
'Wu, Jiang'
'Shi, Zi-Fa'
'Kirillov, Alexander M.'

_publ_section_title
;
 Hydrothermal assembly, structures, topologies, luminescence, and
 magnetism of a novel series of coordination polymers driven by a
 trifunctional nicotinic acid building block
;
_journal_name_full 'Dalton Trans.'
_journal_paper_doi 10.1039/C7DT01742A
_journal_year 2017
_chemical_formula_sum 'C46 H30 N6 O10 Zn2'
_chemical_formula_weight 957.50
_space_group_crystal_system monoclinic
_space_group_IT_number 14
_space_group_name_Hall '-P 2yn'
_space_group_name_H-M_alt 'P 1 21/n 1'
_symmetry_space_group_name_Hall '-P 2yn'
_symmetry_space_group_name_H-M 'P 1 21/n 1'
_atom_sites_solution_hydrogens geom
_audit_creation_method SHELXL-2014/7
_audit_update_record
;
2017-06-29 deposited with the CCDC.
2017-07-14 downloaded from the CCDC.
;
_cell_angle_alpha 90
_cell_angle_beta 105.280(3)
_cell_angle_gamma 90
_cell_formula_units_Z 2
_cell_length_a 10.9718(3)
_cell_length_b 12.3725(3)
_cell_length_c 15.8392(5)
_cell_measurement_reflns_used 7320
_cell_measurement_temperature 293(2)
_cell_measurement_theta_max 25.047
_cell_measurement_theta_min 3.549
_cell_volume 2074.14(10)
_computing_cell_refinement 'Bruker SAINT'
_computing_data_collection 'Bruker APEX2'
_computing_data_reduction 'Bruker SAINT'
_computing_molecular_graphics 'Bruker SHELXTL'
_computing_publication_material 'Bruker SHELXTL'
_computing_structure_refinement 'SHELXL-2014/7 (Sheldrick, 2014)'
_computing_structure_solution 'SHELXL-2014/7 (Sheldrick, 2014)'
_diffrn_ambient_temperature 293(2)
_diffrn_measured_fraction_theta_full 0.997
_diffrn_measured_fraction_theta_max 0.997
_diffrn_measurement_device_type 'Bruker APE-II CCD'
_diffrn_measurement_method '\f and \w scans'
_diffrn_radiation_type MoK\a
_diffrn_radiation_wavelength 0.71073
_diffrn_reflns_av_R_equivalents 0.0241
_diffrn_reflns_av_unetI/netI 0.0383
_diffrn_reflns_Laue_measured_fraction_full 0.997
_diffrn_reflns_Laue_measured_fraction_max 0.997
_diffrn_reflns_limit_h_max 8
_diffrn_reflns_limit_h_min -13
_diffrn_reflns_limit_k_max 8
_diffrn_reflns_limit_k_min -14
_diffrn_reflns_limit_l_max 18
_diffrn_reflns_limit_l_min -18
_diffrn_reflns_number 7320
_diffrn_reflns_point_group_measured_fraction_full 0.997
_diffrn_reflns_point_group_measured_fraction_max 0.997
_diffrn_reflns_theta_full 25.047
_diffrn_reflns_theta_max 25.047
_diffrn_reflns_theta_min 3.549
_diffrn_source 'fine-focus sealed tube'
_exptl_absorpt_coefficient_mu 1.226
_exptl_absorpt_correction_T_max 0.810
_exptl_absorpt_correction_T_min 0.725
_exptl_absorpt_correction_type multi-scan
_exptl_absorpt_process_details SADABS
_exptl_crystal_colour colourless
_exptl_crystal_density_diffrn 1.533
_exptl_crystal_description needle
_exptl_crystal_F_000 976
_exptl_crystal_size_max 0.280
_exptl_crystal_size_mid 0.200
_exptl_crystal_size_min 0.180
_exptl_transmission_factor_max 0.802
_exptl_transmission_factor_min 0.745
_refine_diff_density_max 0.194
_refine_diff_density_min -0.248
_refine_diff_density_rms 0.047
_refine_ls_extinction_method none
_refine_ls_goodness_of_fit_ref 1.036
_refine_ls_hydrogen_treatment constr
_refine_ls_matrix_type full
_refine_ls_number_parameters 289
_refine_ls_number_reflns 3660
_refine_ls_number_restraints 1
_refine_ls_restrained_S_all 1.040
_refine_ls_R_factor_all 0.0507
_refine_ls_R_factor_gt 0.0361
_refine_ls_shift/su_max 0.000
_refine_ls_shift/su_mean 0.000
_refine_ls_structure_factor_coef Fsqd
_refine_ls_weighting_details 'w=1/[\s^2^(Fo^2^)+(0.0338P)^2^+0.8289P] where P=(Fo^2^+2Fc^2^)/3'
_refine_ls_weighting_scheme calc
_refine_ls_wR_factor_gt 0.0793
_refine_ls_wR_factor_ref 0.0891
_reflns_Friedel_coverage 0.000
_reflns_number_gt 2936
_reflns_number_total 3660
_reflns_threshold_expression 'I > 2\s(I)'
_cod_data_source_file c7dt01742a2.cif
_cod_data_source_block 328-3Zn
_cod_database_code 7043616
_shelx_shelxl_version_number 2014/7
_shelx_space_group_comment
;
The symmetry employed for this shelxl refinement is uniquely defined
by the following loop, which should always be used as a source of
symmetry information in preference to the above space-group names.
They are only intended as comments.
;
_shelx_estimated_absorpt_t_min 0.725
_shelx_estimated_absorpt_t_max 0.810

loop_
_space_group_symop_operation_xyz
'x, y, z'
'-x+1/2, y+1/2, -z+1/2'
'-x, -y, -z'
'x-1/2, -y-1/2, z-1/2'

loop_
_atom_site_label
_atom_site_type_symbol
_atom_site_fract_x
_atom_site_fract_y
_atom_site_fract_z
_atom_site_U_iso_or_equiv
_atom_site_adp_type
_atom_site_occupancy
_atom_site_site_symmetry_order
_atom_site_calc_flag
_atom_site_refinement_flags_posn
_atom_site_refinement_flags_adp
Zn1 Zn 0.85227(3) 0.60961(3) 0.29983(2) 0.04506(13) Uani 1 1 d . U
N1 N -0.0611(3) 0.2525(2) 0.00205(19) 0.0778(9) Uani 1 1 d . .
N2 N 0.9193(2) 0.71706(17) 0.40149(14) 0.0411(5) Uani 1 1 d . .
N3 N 1.0113(2) 0.52688(17) 0.37225(15) 0.0449(5) Uani 1 1 d . .
O1 O 0.7101(2) 0.50827(19) 0.30109(14) 0.0641(6) Uani 1 1 d . U
O2 O 0.6411(2) 0.67456(19) 0.27122(15) 0.0703(7) Uani 1 1 d . .
O3 O 0.1195(2) 0.4211(2) 0.17348(14) 0.0778(7) Uani 1 1 d . .
O4 O 0.1893(2) 0.47042(19) -0.13269(15) 0.0744(7) Uani 1 1 d . .
O5 O 0.0886(2) 0.33085(17) -0.20368(13) 0.0643(6) Uani 1 1 d . .
C1 C 0.6210(3) 0.5760(3) 0.27787(18) 0.0568(8) Uani 1 1 d . .
C2 C 0.4881(3) 0.5332(2) 0.25465(17) 0.0476(7) Uani 1 1 d . .
C3 C 0.4656(3) 0.4250(3) 0.2386(2) 0.0561(8) Uani 1 1 d . .
H3 H 0.5329 0.3769 0.2465 0.067 Uiso 1 1 calc R U
C4 C 0.3421(3) 0.3876(3) 0.2103(2) 0.0651(9) Uani 1 1 d . .
H4 H 0.3265 0.3145 0.1986 0.078 Uiso 1 1 calc R U
C5 C 0.2439(3) 0.4582(3) 0.19987(18) 0.0574(8) Uani 1 1 d . .
C6 C 0.2642(3) 0.5650(3) 0.2190(2) 0.0668(9) Uani 1 1 d . .
H6 H 0.1965 0.6118 0.2144 0.080 Uiso 1 1 calc R U
C7 C 0.3866(3) 0.6027(3) 0.2452(2) 0.0643(9) Uani 1 1 d . .
H7 H 0.4012 0.6760 0.2567 0.077 Uiso 1 1 calc R U
C8 C 0.0806(3) 0.3765(2) 0.09082(18) 0.0497(7) Uani 1 1 d . .
C9 C 0.1263(3) 0.4063(2) 0.02174(18) 0.0486(7) Uani 1 1 d . .
H9 H 0.1885 0.4591 0.0287 0.058 Uiso 1 1 calc R U
C10 C 0.0789(2) 0.3568(2) -0.05845(17) 0.0405(6) Uani 1 1 d . .
C11 C 0.1241(3) 0.3904(2) -0.13633(18) 0.0451(7) Uani 1 1 d . .
C12 C -0.0122(3) 0.2792(3) -0.0635(2) 0.0623(9) Uani 1 1 d . .
H12 H -0.0418 0.2429 -0.1164 0.075 Uiso 1 1 calc R U
C13 C -0.0145(3) 0.3016(3) 0.0782(2) 0.0609(9) Uani 1 1 d . .
H13 H -0.0478 0.2845 0.1249 0.073 Uiso 1 1 calc R U
C14 C 0.8632(3) 0.8089(2) 0.4148(2) 0.0515(7) Uani 1 1 d . .
H14 H 0.7880 0.8289 0.3750 0.062 Uiso 1 1 calc R U
C15 C 0.9125(3) 0.8747(2) 0.4851(2) 0.0623(9) Uani 1 1 d . .
H15 H 0.8712 0.9380 0.4931 0.075 Uiso 1 1 calc R U
C16 C 1.0238(3) 0.8457(3) 0.5433(2) 0.0646(9) Uani 1 1 d . .
H16 H 1.0591 0.8893 0.5914 0.077 Uiso 1 1 calc R U
C17 C 1.0829(3) 0.7515(2) 0.53012(19) 0.0544(8) Uani 1 1 d . .
H17 H 1.1585 0.7308 0.5691 0.065 Uiso 1 1 calc R U
C18 C 1.0285(2) 0.6880(2) 0.45829(17) 0.0403(6) Uani 1 1 d . .
C19 C 1.0824(3) 0.5837(2) 0.43952(18) 0.0430(6) Uani 1 1 d . .
C20 C 1.1976(3) 0.5445(3) 0.4884(2) 0.0652(9) Uani 1 1 d . .
H20 H 1.2467 0.5846 0.5347 0.078 Uiso 1 1 calc R U
C21 C 1.2383(4) 0.4456(3) 0.4676(3) 0.0790(11) Uani 1 1 d . .
H21 H 1.3157 0.4184 0.4998 0.095 Uiso 1 1 calc R U
C22 C 1.1661(4) 0.3876(3) 0.4003(3) 0.0737(11) Uani 1 1 d . .
H22 H 1.1927 0.3202 0.3862 0.088 Uiso 1 1 calc R U
C23 C 1.0525(3) 0.4303(3) 0.3531(2) 0.0609(9) Uani 1 1 d . .
H23 H 1.0029 0.3909 0.3066 0.073 Uiso 1 1 calc R U

loop_
_atom_site_aniso_label
_atom_site_aniso_U_11
_atom_site_aniso_U_22
_atom_site_aniso_U_33
_atom_site_aniso_U_23
_atom_site_aniso_U_13
_atom_site_aniso_U_12
Zn1 0.0394(2) 0.0512(2) 0.0413(2) -0.00195(15) 0.00502(14) -0.00516(15)
N1 0.081(2) 0.091(2) 0.0590(18) -0.0037(16) 0.0152(16) -0.0521(18)
N2 0.0342(12) 0.0447(12) 0.0416(13) -0.0011(10) 0.0050(10) 0.0045(10)
N3 0.0466(14) 0.0439(13) 0.0480(14) 0.0003(11) 0.0191(11) 0.0018(11)
O1 0.0401(12) 0.0920(16) 0.0566(14) 0.0029(12) 0.0062(10) -0.0095(11)
O2 0.0611(15) 0.0792(16) 0.0672(16) -0.0138(13) 0.0108(11) -0.0275(13)
O3 0.0469(13) 0.139(2) 0.0503(13) -0.0259(14) 0.0171(10) -0.0390(14)
O4 0.0876(17) 0.0752(15) 0.0685(16) -0.0059(12) 0.0348(13) -0.0371(14)
O5 0.0811(16) 0.0689(14) 0.0440(12) -0.0077(11) 0.0184(11) -0.0192(12)
C1 0.0470(19) 0.088(2) 0.0330(16) -0.0092(16) 0.0061(13) -0.0131(18)
C2 0.0424(16) 0.0624(18) 0.0336(15) -0.0031(13) 0.0021(12) -0.0089(15)
C3 0.0455(18) 0.0666(19) 0.0551(19) -0.0031(15) 0.0112(14) -0.0023(16)
C4 0.068(2) 0.065(2) 0.062(2) -0.0106(17) 0.0168(18) -0.0231(19)
C5 0.0388(17) 0.094(2) 0.0375(16) -0.0070(17) 0.0066(13) -0.0180(18)
C6 0.0420(19) 0.080(2) 0.070(2) -0.0079(19) -0.0009(16) 0.0029(17)
C7 0.052(2) 0.0599(19) 0.070(2) -0.0054(17) -0.0029(16) -0.0050(16)
C8 0.0365(15) 0.071(2) 0.0395(16) -0.0039(14) 0.0063(12) -0.0136(14)
C9 0.0382(16) 0.0592(18) 0.0479(17) -0.0032(14) 0.0103(13) -0.0169(14)
C10 0.0358(15) 0.0454(15) 0.0371(15) 0.0017(12) 0.0037(11) -0.0033(12)
C11 0.0391(15) 0.0510(16) 0.0426(16) 0.0040(14) 0.0060(12) 0.0015(14)
C12 0.066(2) 0.072(2) 0.0462(18) -0.0075(16) 0.0092(16) -0.0304(18)
C13 0.0546(19) 0.080(2) 0.0461(18) 0.0104(16) 0.0097(15) -0.0225(17)
C14 0.0396(16) 0.0496(16) 0.062(2) 0.0002(15) 0.0074(14) 0.0083(14)
C15 0.061(2) 0.0521(18) 0.075(2) -0.0150(16) 0.0195(18) 0.0046(16)
C16 0.068(2) 0.066(2) 0.056(2) -0.0219(17) 0.0092(17) -0.0100(18)
C17 0.0452(17) 0.0623(19) 0.0498(18) -0.0030(15) 0.0025(14) -0.0017(15)
C18 0.0330(14) 0.0465(15) 0.0398(15) 0.0027(12) 0.0068(12) -0.0005(12)
C19 0.0373(15) 0.0509(16) 0.0419(16) 0.0099(13) 0.0125(12) 0.0062(13)
C20 0.0512(19) 0.075(2) 0.064(2) 0.0067(18) 0.0054(16) 0.0185(17)
C21 0.070(3) 0.082(3) 0.083(3) 0.019(2) 0.017(2) 0.035(2)
C22 0.087(3) 0.057(2) 0.089(3) 0.012(2) 0.045(2) 0.029(2)
C23 0.076(2) 0.0519(18) 0.064(2) -0.0017(16) 0.0338(18) 0.0036(17)

loop_
_atom_type_symbol
_atom_type_description
_atom_type_scat_dispersion_real
_atom_type_scat_dispersion_imag
_atom_type_scat_source
C C 0.0033 0.0016 'International Tables Vol C Tables 4.2.6.8 and 6.1.1.4'
H H 0.0000 0.0000 'International Tables Vol C Tables 4.2.6.8 and 6.1.1.4'
N N 0.0061 0.0033 'International Tables Vol C Tables 4.2.6.8 and 6.1.1.4'
O O 0.0106 0.0060 'International Tables Vol C Tables 4.2.6.8 and 6.1.1.4'
Zn Zn 0.2839 1.4301 'International Tables Vol C Tables 4.2.6.8 and 6.1.1.4'

loop_
_geom_angle_atom_site_label_1
_geom_angle_atom_site_label_2
_geom_angle_atom_site_label_3
_geom_angle
_geom_angle_site_symmetry_1
_geom_angle_site_symmetry_3
O5 Zn1 O1 131.58(9) 3_665 .
O5 Zn1 N2 104.00(9) 3_665 .
O1 Zn1 N2 120.80(9) . .
O5 Zn1 N3 102.27(9) 3_665 .
O1 Zn1 N3 103.18(9) . .
N2 Zn1 N3 79.22(8) . .
O5 Zn1 O2 103.37(9) 3_665 .
O1 Zn1 O2 59.49(8) . .
N2 Zn1 O2 93.42(8) . .
N3 Zn1 O2 154.33(9) . .
C13 N1 C12 117.3(3) . .
C14 N2 C18 119.2(2) . .
C14 N2 Zn1 125.88(18) . .
C18 N2 Zn1 114.86(17) . .
C23 N3 C19 119.1(3) . .
C23 N3 Zn1 126.6(2) . .
C19 N3 Zn1 114.00(17) . .
C1 O1 Zn1 97.25(19) . .
C1 O2 Zn1 80.75(19) . .
C8 O3 C5 116.7(2) . .
C11 O5 Zn1 110.20(18) . 3_665
O2 C1 O1 122.1(3) . .
O2 C1 C2 120.4(3) . .
O1 C1 C2 117.5(3) . .
C3 C2 C7 119.1(3) . .
C3 C2 C1 120.3(3) . .
C7 C2 C1 120.5(3) . .
C2 C3 C4 119.7(3) . .
C2 C3 H3 120.1 . .
C4 C3 H3 120.1 . .
C5 C4 C3 119.9(3) . .
C5 C4 H4 120.1 . .
C3 C4 H4 120.1 . .
C6 C5 C4 121.2(3) . .
C6 C5 O3 118.5(3) . .
C4 C5 O3 120.3(3) . .
C5 C6 C7 119.1(3) . .
C5 C6 H6 120.5 . .
C7 C6 H6 120.5 . .
C6 C7 C2 120.9(3) . .
C6 C7 H7 119.5 . .
C2 C7 H7 119.5 . .
C9 C8 C13 119.4(3) . .
C9 C8 O3 124.3(3) . .
C13 C8 O3 116.2(3) . .
C8 C9 C10 119.1(3) . .
C8 C9 H9 120.4 . .
C10 C9 H9 120.4 . .
C12 C10 C9 117.1(3) . .
C12 C10 C11 122.5(3) . .
C9 C10 C11 120.4(2) . .
O4 C11 O5 124.0(3) . .
O4 C11 C10 120.2(3) . .
O5 C11 C10 115.7(3) . .
N1 C12 C10 124.4(3) . .
N1 C12 H12 117.8 . .
C10 C12 H12 117.8 . .
N1 C13 C8 122.5(3) . .
N1 C13 H13 118.7 . .
C8 C13 H13 118.7 . .
N2 C14 C15 122.3(3) . .
N2 C14 H14 118.8 . .
C15 C14 H14 118.8 . .
C16 C15 C14 118.8(3) . .
C16 C15 H15 120.6 . .
C14 C15 H15 120.6 . .
C15 C16 C17 119.4(3) . .
C15 C16 H16 120.3 . .
C17 C16 H16 120.3 . .
C16 C17 C18 119.2(3) . .
C16 C17 H17 120.4 . .
C18 C17 H17 120.4 . .
N2 C18 C17 120.9(3) . .
N2 C18 C19 115.5(2) . .
C17 C18 C19 123.5(2) . .
N3 C19 C20 121.0(3) . .
N3 C19 C18 115.9(2) . .
C20 C19 C18 123.1(3) . .
C21 C20 C19 119.0(3) . .
C21 C20 H20 120.5 . .
C19 C20 H20 120.5 . .
C22 C21 C20 120.1(3) . .
C22 C21 H21 120.0 . .
C20 C21 H21 120.0 . .
C21 C22 C23 118.8(3) . .
C21 C22 H22 120.6 . .
C23 C22 H22 120.6 . .
N3 C23 C22 121.9(3) . .
N3 C23 H23 119.0 . .
C22 C23 H23 119.0 . .

loop_
_geom_bond_atom_site_label_1
_geom_bond_atom_site_label_2
_geom_bond_distance
_geom_bond_site_symmetry_2
Zn1 O5 1.950(2) 3_665
Zn1 O1 2.006(2) .
Zn1 N2 2.068(2) .
Zn1 N3 2.086(2) .
Zn1 O2 2.380(2) .
N1 C13 1.327(4) .
N1 C12 1.330(4) .
N2 C14 1.335(3) .
N2 C18 1.344(3) .
N3 C23 1.340(4) .
N3 C19 1.341(3) .
O1 C1 1.266(4) .
O2 C1 1.248(4) .
O3 C8 1.381(3) .
O3 C5 1.396(3) .
O4 C11 1.214(3) .
O5 C11 1.270(3) .
O5 Zn1 1.950(2) 3_665
C1 C2 1.503(4) .
C2 C3 1.373(4) .
C2 C7 1.384(4) .
C3 C4 1.390(4) .
C3 H3 0.9300 .
C4 C5 1.364(4) .
C4 H4 0.9300 .
C5 C6 1.360(4) .
C6 C7 1.378(4) .
C6 H6 0.9300 .
C7 H7 0.9300 .
C8 C9 1.369(4) .
C8 C13 1.370(4) .
C9 C10 1.382(4) .
C9 H9 0.9300 .
C10 C12 1.373(4) .
C10 C11 1.504(4) .
C12 H12 0.9300 .
C13 H13 0.9300 .
C14 C15 1.370(4) .
C14 H14 0.9300 .
C15 C16 1.370(4) .
C15 H15 0.9300 .
C16 C17 1.376(4) .
C16 H16 0.9300 .
C17 C18 1.382(4) .
C17 H17 0.9300 .
C18 C19 1.482(4) .
C19 C20 1.385(4) .
C20 C21 1.372(5) .
C20 H20 0.9300 .
C21 C22 1.354(5) .
C21 H21 0.9300 .
C22 C23 1.379(5) .
C22 H22 0.9300 .
C23 H23 0.9300 .

loop_
_geom_hbond_atom_site_label_D
_geom_hbond_atom_site_label_H
_geom_hbond_atom_site_label_A
_geom_hbond_distance_DH
_geom_hbond_distance_HA
_geom_hbond_distance_DA
_geom_hbond_angle_DHA
_geom_hbond_site_symmetry_A
C13 H13 O2 0.93 2.55 3.439(4) 160.4 2_545
C13 H13 O2 0.93 2.55 3.439(4) 160.4 2_545

loop_
_geom_torsion_atom_site_label_1
_geom_torsion_atom_site_label_2
_geom_torsion_atom_site_label_3
_geom_torsion_atom_site_label_4
_geom_torsion
_geom_torsion_site_symmetry_1
Zn1 O2 C1 O1 6.3(3) .
Zn1 O2 C1 C2 -171.2(3) .
Zn1 O1 C1 O2 -7.5(3) .
Zn1 O1 C1 C2 170.1(2) .
O2 C1 C2 C3 162.0(3) .
O1 C1 C2 C3 -15.6(4) .
O2 C1 C2 C7 -14.9(4) .
O1 C1 C2 C7 167.5(3) .
C7 C2 C3 C4 2.2(5) .
C1 C2 C3 C4 -174.8(3) .
C2 C3 C4 C5 -0.9(5) .
C3 C4 C5 C6 -1.9(5) .
C3 C4 C5 O3 -178.5(3) .
C8 O3 C5 C6 118.7(3) .
C8 O3 C5 C4 -64.6(4) .
C4 C5 C6 C7 3.2(5) .
O3 C5 C6 C7 179.9(3) .
C5 C6 C7 C2 -1.9(5) .
C3 C2 C7 C6 -0.8(5) .
C1 C2 C7 C6 176.2(3) .
C5 O3 C8 C9 -30.3(5) .
C5 O3 C8 C13 153.1(3) .
C13 C8 C9 C10 -2.6(5) .
O3 C8 C9 C10 -179.1(3) .
C8 C9 C10 C12 -0.3(4) .
C8 C9 C10 C11 178.0(3) .
Zn1 O5 C11 O4 -2.4(4) 3_665
Zn1 O5 C11 C10 176.90(18) 3_665
C12 C10 C11 O4 168.2(3) .
C9 C10 C11 O4 -9.9(4) .
C12 C10 C11 O5 -11.1(4) .
C9 C10 C11 O5 170.7(3) .
C13 N1 C12 C10 -2.7(6) .
C9 C10 C12 N1 3.1(5) .
C11 C10 C12 N1 -175.1(3) .
C12 N1 C13 C8 -0.5(5) .
C9 C8 C13 N1 3.1(5) .
O3 C8 C13 N1 179.9(3) .
C18 N2 C14 C15 -0.5(4) .
Zn1 N2 C14 C15 178.5(2) .
N2 C14 C15 C16 0.5(5) .
C14 C15 C16 C17 -0.2(5) .
C15 C16 C17 C18 -0.1(5) .
C14 N2 C18 C17 0.3(4) .
Zn1 N2 C18 C17 -178.9(2) .
C14 N2 C18 C19 178.6(2) .
Zn1 N2 C18 C19 -0.6(3) .
C16 C17 C18 N2 0.0(4) .
C16 C17 C18 C19 -178.2(3) .
C23 N3 C19 C20 0.7(4) .
Zn1 N3 C19 C20 -173.4(2) .
C23 N3 C19 C18 -178.1(2) .
Zn1 N3 C19 C18 7.8(3) .
N2 C18 C19 N3 -4.9(4) .
C17 C18 C19 N3 173.4(3) .
N2 C18 C19 C20 176.3(3) .
C17 C18 C19 C20 -5.4(4) .
N3 C19 C20 C21 -0.5(5) .
C18 C19 C20 C21 178.2(3) .
C19 C20 C21 C22 -0.2(6) .
C20 C21 C22 C23 0.6(6) .
C19 N3 C23 C22 -0.3(4) .
Zn1 N3 C23 C22 173.1(2) .
C21 C22 C23 N3 -0.4(5) .
